data_4025540
loop_
_publ_author_name
'Dan Yang'
'Xiao-Wei Chang'
'Dan-Wei Zhang'
'Ze-Feng Jiang'
'Ke-Sheng Song'
'Yu-Hui Zhang'
'Nian-Yong Zhu'
'Lin-Hong Weng'
'Min-Qin Chen'

_publ_section_title
;
 Chiral \a-Aminoxy Acid/Achiral Cyclopropane \a-Aminoxy Acid Unit as a
 Building Block for Constructing the \a N-O Helix
;
_journal_name_full 'Journal of Organic Chemistry'
_journal_page_first 4796
_journal_page_last 4805
_journal_paper_doi 10.1021/jo100810m
_journal_volume 75
_journal_year 2010
_chemical_formula_sum 'C22 H40 N4 O7'
_chemical_formula_weight 472.58
_space_group_IT_number 92
_symmetry_cell_setting tetragonal
_symmetry_space_group_name_Hall 'P 4abw 2nw'
_symmetry_space_group_name_H-M 'P 41 21 2'
_atom_sites_solution_hydrogens geom
_atom_sites_solution_primary direct
_atom_sites_solution_secondary difmap
_audit_creation_method SHELXL-97
_cell_angle_alpha 90.00(3)
_cell_angle_beta 90.00(3)
_cell_angle_gamma 90.00(2)
_cell_formula_units_Z 8
_cell_length_a 9.2000(19)
_cell_length_b 9.200(3)
_cell_length_c 64.15(2)
_cell_measurement_reflns_used 25
_cell_measurement_temperature 295(2)
_cell_measurement_theta_max 9.85
_cell_measurement_theta_min 9.13
_cell_volume 5430(3)
_computing_cell_refinement 'CAD4, Enraf-Nonius'
_computing_data_collection 'CAD4, Enraf-Nonius'
_computing_data_reduction 'XCAD4,PSI & EAC, Enraf-Nonius CAD-4 file'
_computing_molecular_graphics 'ORTEP-3 for Windows V1.05(Farrugia, 1999)'
_computing_publication_material 'SHELXL-97 (Sheldrick, 1997)'
_computing_structure_refinement 'SHELXL-97 (Sheldrick, 1997)'
_computing_structure_solution 'SHELXS-97 (Sheldrick, 1990)'
_diffrn_ambient_temperature 295(2)
_diffrn_measured_fraction_theta_full 1.000
_diffrn_measured_fraction_theta_max 1.000
_diffrn_measurement_device_type CAD4
_diffrn_measurement_method 'omega/2-theta scans'
_diffrn_radiation_monochromator graphite
_diffrn_radiation_source 'fine-focus sealed tube'
_diffrn_radiation_type MoK\a
_diffrn_radiation_wavelength 0.71073
_diffrn_reflns_av_R_equivalents 0.2101
_diffrn_reflns_av_sigmaI/netI 0.5580
_diffrn_reflns_limit_h_max 11
_diffrn_reflns_limit_h_min 0
_diffrn_reflns_limit_k_max 11
_diffrn_reflns_limit_k_min 0
_diffrn_reflns_limit_l_max 76
_diffrn_reflns_limit_l_min -1
_diffrn_reflns_number 5646
_diffrn_reflns_theta_full 25.19
_diffrn_reflns_theta_max 25.19
_diffrn_reflns_theta_min 1.27
_diffrn_standards_interval_time 3600
_diffrn_standards_number 3
_exptl_absorpt_coefficient_mu 0.086
_exptl_absorpt_correction_T_max 0.9872
_exptl_absorpt_correction_T_min 0.9830
_exptl_absorpt_correction_type none
_exptl_crystal_colour colorless
_exptl_crystal_density_diffrn 1.156
_exptl_crystal_density_method 'not measured'
_exptl_crystal_description prismatic
_exptl_crystal_F_000 2048
_exptl_crystal_size_max 0.20
_exptl_crystal_size_mid 0.20
_exptl_crystal_size_min 0.15
_refine_diff_density_max 0.307
_refine_diff_density_min -0.335
_refine_diff_density_rms 0.074
_refine_ls_abs_structure_details 'Flack H D (1983), Acta Cryst. A39, 876-881'
_refine_ls_abs_structure_Flack -10(8)
_refine_ls_extinction_coef 0.0004(3)
_refine_ls_extinction_expression Fc^*^=kFc[1+0.001xFc^2^\l^3^/sin(2\q)]^-1/4^
_refine_ls_extinction_method SHELXL
_refine_ls_goodness_of_fit_ref 0.960
_refine_ls_hydrogen_treatment mixed
_refine_ls_matrix_type full
_refine_ls_number_parameters 320
_refine_ls_number_reflns 4881
_refine_ls_number_restraints 4
_refine_ls_restrained_S_all 0.959
_refine_ls_R_factor_all 0.4539
_refine_ls_R_factor_gt 0.0856
_refine_ls_shift/su_max 0.002
_refine_ls_shift/su_mean 0.000
_refine_ls_structure_factor_coef Fsqd
_refine_ls_weighting_details 'calc w=1/[\s^2^(Fo^2^)+(0.1952P)^2^+0.0000P] where P=(Fo^2^+2Fc^2^)/3'
_refine_ls_weighting_scheme calc
_refine_ls_wR_factor_gt 0.2856
_refine_ls_wR_factor_ref 0.4376
_reflns_number_gt 914
_reflns_number_total 4881
_reflns_threshold_expression >2sigma(I)
_cod_data_source_file jo100810m_si_003.cif
_cod_data_source_block cxwt
_cod_depositor_comments
;
The following automatic conversions were performed:

data name '_atom_site_symetry_multiplicity' was replaced with
'_atom_site_symmetry_multiplicity' as specified in the replacement
file 'data/replacement-values/replacement_tags.lst'.

Automatic conversion script
Id: cif_correct_tags 9268 2022-04-12 08:56:07Z antanas 
;
_cod_database_code 4025540

loop_
_symmetry_equiv_pos_as_xyz
'x, y, z'
'-x, -y, z+1/2'
'-y+1/2, x+1/2, z+1/4'
'y+1/2, -x+1/2, z+3/4'
'-x+1/2, y+1/2, -z+1/4'
'x+1/2, -y+1/2, -z+3/4'
'y, x, -z'
'-y, -x, -z+1/2'

loop_
_atom_site_label
_atom_site_type_symbol
_atom_site_fract_x
_atom_site_fract_y
_atom_site_fract_z
_atom_site_U_iso_or_equiv
_atom_site_adp_type
_atom_site_occupancy
_atom_site_symmetry_multiplicity
_atom_site_calc_flag
_atom_site_refinement_flags
_atom_site_disorder_assembly
_atom_site_disorder_group
C1 C 0.9010(8) 1.2332(7) 0.01315(11) 0.087(3) Uani 1 1 d . . .
H1 H 1.0038 1.2075 0.0116 0.105 Uiso 1 1 calc R . .
C2 C 0.8154(9) 1.1329(9) 0.00040(14) 0.117(4) Uani 1 1 d . . .
H2A H 0.8402 1.0346 0.0039 0.176 Uiso 1 1 calc R . .
H2B H 0.8359 1.1498 -0.0141 0.176 Uiso 1 1 calc R . .
H2C H 0.7138 1.1486 0.0030 0.176 Uiso 1 1 calc R . .
C3 C 0.8817(9) 1.3894(7) 0.00613(12) 0.121(4) Uani 1 1 d . . .
H3A H 0.8966 1.3956 -0.0087 0.182 Uiso 1 1 calc R . .
H3B H 0.9512 1.4500 0.0131 0.182 Uiso 1 1 calc R . .
H3C H 0.7852 1.4215 0.0095 0.182 Uiso 1 1 calc R . .
C4 C 0.8612(7) 1.2249(7) 0.03670(11) 0.084(3) Uani 1 1 d . . .
H4A H 0.9214 1.2925 0.0444 0.100 Uiso 1 1 calc R . .
H4B H 0.7605 1.2531 0.0386 0.100 Uiso 1 1 calc R . .
N1 N 0.8829(5) 1.0767(5) 0.04498(8) 0.0679(19) Uani 1 1 d D . .
H1X H 0.9614(13) 1.045(3) 0.0391(4) 0.081 Uiso 1 1 d D . .
C5 C 0.7784(8) 1.0080(7) 0.05346(9) 0.068(2) Uani 1 1 d . . .
O1 O 0.6503(5) 1.0415(5) 0.05651(8) 0.0857(18) Uani 1 1 d . . .
C6 C 0.8140(6) 0.8515(7) 0.06028(9) 0.060(2) Uani 1 1 d . . .
H6 H 0.8077 0.8480 0.0755 0.072 Uiso 1 1 calc R . .
C7 C 0.7117(7) 0.7346(7) 0.05160(10) 0.062(2) Uani 1 1 d . . .
H7 H 0.6137 0.7571 0.0566 0.075 Uiso 1 1 calc R . .
C8 C 0.7064(7) 0.7375(7) 0.02812(10) 0.072(2) Uani 1 1 d . . .
H8A H 0.8035 0.7334 0.0227 0.108 Uiso 1 1 calc R . .
H8B H 0.6603 0.8256 0.0236 0.108 Uiso 1 1 calc R . .
H8C H 0.6520 0.6554 0.0232 0.108 Uiso 1 1 calc R . .
C9 C 0.7497(7) 0.5869(6) 0.05944(11) 0.074(3) Uani 1 1 d . . .
H9A H 0.6674 0.5236 0.0579 0.111 Uiso 1 1 calc R . .
H9B H 0.7763 0.5929 0.0739 0.111 Uiso 1 1 calc R . .
H9C H 0.8299 0.5490 0.0516 0.111 Uiso 1 1 calc R . .
O2 O 0.9616(4) 0.8134(4) 0.05452(6) 0.0606(14) Uani 1 1 d . . .
N2 N 1.0469(6) 0.7747(5) 0.07104(8) 0.0688(18) Uani 1 1 d D . .
H2X H 1.052(6) 0.6822(10) 0.0731(7) 0.083 Uiso 1 1 d D . .
C10 C 1.1649(7) 0.8638(6) 0.07664(10) 0.060(2) Uani 1 1 d . . .
O3 O 1.1689(4) 0.9875(4) 0.06908(8) 0.0825(17) Uani 1 1 d . . .
C11 C 1.2519(6) 0.8050(6) 0.09313(10) 0.058(2) Uani 1 1 d . . .
C12 C 1.3031(9) 0.9070(7) 0.10997(13) 0.101(3) Uani 1 1 d . . .
H12A H 1.2649 1.0052 0.1098 0.121 Uiso 1 1 calc R . .
H12B H 1.3179 0.8667 0.1238 0.121 Uiso 1 1 calc R . .
C13 C 1.4076(6) 0.8686(8) 0.09398(12) 0.083(3) Uani 1 1 d . . .
H13A H 1.4862 0.8036 0.0978 0.100 Uiso 1 1 calc R . .
H13B H 1.4332 0.9425 0.0838 0.100 Uiso 1 1 calc R . .
O4 O 1.2338(4) 0.6592(4) 0.09919(6) 0.0581(14) Uani 1 1 d . . .
N3 N 1.3044(5) 0.5615(5) 0.08559(8) 0.0589(17) Uani 1 1 d D . .
H3X H 1.3980(10) 0.566(6) 0.0847(8) 0.09(2) Uiso 1 1 d D . .
C14 C 1.2253(6) 0.4586(6) 0.07592(10) 0.055(2) Uani 1 1 d . . .
O5 O 1.0922(4) 0.4741(4) 0.07446(7) 0.0644(16) Uani 1 1 d . . .
C15 C 1.3080(5) 0.3419(6) 0.06485(11) 0.057(2) Uani 1 1 d . . .
H15 H 1.2836 0.2469 0.0708 0.068 Uiso 1 1 calc R . .
C16 C 1.2720(8) 0.3426(8) 0.04103(10) 0.084(3) Uani 1 1 d . . .
H16 H 1.1664 0.3328 0.0396 0.101 Uiso 1 1 calc R . .
C17 C 1.3152(10) 0.4820(8) 0.03033(13) 0.123(4) Uani 1 1 d . . .
H17A H 1.4191 0.4859 0.0291 0.185 Uiso 1 1 calc R . .
H17B H 1.2820 0.5633 0.0384 0.185 Uiso 1 1 calc R . .
H17C H 1.2720 0.4854 0.0167 0.185 Uiso 1 1 calc R . .
C18 C 1.3417(10) 0.2035(7) 0.03170(12) 0.097(3) Uani 1 1 d . . .
H18A H 1.2966 0.1815 0.0186 0.145 Uiso 1 1 calc R . .
H18B H 1.3278 0.1237 0.0411 0.145 Uiso 1 1 calc R . .
H18C H 1.4438 0.2193 0.0296 0.145 Uiso 1 1 calc R . .
O6 O 1.4618(4) 0.3672(4) 0.06669(6) 0.0473(12) Uani 1 1 d . . .
N4 N 1.5296(5) 0.2680(5) 0.08009(8) 0.0665(18) Uani 1 1 d D . .
H4X H 1.541(5) 0.1868(12) 0.0735(3) 0.080 Uiso 1 1 d D . .
C19 C 1.5869(7) 0.3181(8) 0.09736(10) 0.071(2) Uani 1 1 d . . .
O7 O 1.5603(4) 0.4408(5) 0.10430(6) 0.0708(15) Uani 1 1 d . . .
C20 C 1.6883(6) 0.2145(7) 0.10871(10) 0.070(2) Uani 1 1 d . . .
H20 H 1.6705 0.1164 0.1033 0.085 Uiso 1 1 calc R . .
C21 C 1.6572(10) 0.2134(11) 0.13099(11) 0.150(4) Uani 1 1 d . . .
H21A H 1.6593 0.3112 0.1362 0.225 Uiso 1 1 calc R . .
H21B H 1.7291 0.1563 0.1381 0.225 Uiso 1 1 calc R . .
H21C H 1.5628 0.1722 0.1333 0.225 Uiso 1 1 calc R . .
C22 C 1.8448(7) 0.2546(9) 0.10366(14) 0.113(4) Uani 1 1 d . . .
H22A H 1.8723 0.3390 0.1115 0.170 Uiso 1 1 calc R . .
H22B H 1.8534 0.2751 0.0890 0.170 Uiso 1 1 calc R . .
H22C H 1.9076 0.1750 0.1072 0.170 Uiso 1 1 calc R . .

loop_
_atom_site_aniso_label
_atom_site_aniso_U_11
_atom_site_aniso_U_22
_atom_site_aniso_U_33
_atom_site_aniso_U_23
_atom_site_aniso_U_13
_atom_site_aniso_U_12
C1 0.097(5) 0.066(5) 0.099(6) 0.003(5) 0.005(5) 0.025(4)
C2 0.090(6) 0.130(7) 0.131(7) -0.020(6) -0.027(6) 0.005(5)
C3 0.145(7) 0.072(5) 0.146(8) 0.042(5) 0.030(7) 0.046(5)
C4 0.055(4) 0.101(6) 0.096(6) -0.003(5) 0.010(4) -0.028(4)
N1 0.074(3) 0.038(3) 0.092(4) 0.018(3) 0.029(3) -0.008(3)
C5 0.106(5) 0.059(4) 0.037(4) -0.005(3) -0.012(4) 0.030(4)
O1 0.074(3) 0.074(3) 0.110(4) 0.009(3) 0.019(3) 0.034(3)
C6 0.019(3) 0.119(5) 0.042(4) -0.035(4) 0.012(3) -0.007(3)
C7 0.042(3) 0.076(4) 0.068(4) -0.011(4) 0.017(4) -0.002(3)
C8 0.064(4) 0.065(4) 0.087(5) 0.016(4) -0.017(4) 0.000(4)
C9 0.074(4) 0.044(4) 0.105(6) 0.018(4) 0.002(4) -0.012(4)
O2 0.068(3) 0.065(3) 0.049(2) 0.002(2) -0.011(2) -0.003(2)
N2 0.076(3) 0.058(3) 0.072(4) -0.001(3) -0.027(3) -0.008(3)
C10 0.053(4) 0.055(4) 0.071(5) -0.014(4) 0.013(4) 0.010(3)
O3 0.068(3) 0.030(2) 0.149(4) 0.019(3) -0.029(3) -0.008(2)
C11 0.053(4) 0.052(4) 0.067(4) 0.008(4) -0.007(4) 0.016(3)
C12 0.133(6) 0.060(4) 0.110(6) -0.030(5) -0.037(6) 0.029(4)
C13 0.032(3) 0.095(5) 0.123(6) -0.004(5) 0.023(4) 0.017(4)
O4 0.057(2) 0.056(3) 0.060(3) 0.013(2) 0.006(2) 0.002(2)
N3 0.056(3) 0.032(3) 0.088(4) 0.014(3) 0.018(3) 0.013(2)
C14 0.052(3) 0.025(3) 0.087(5) 0.018(3) -0.017(4) -0.015(3)
O5 0.0241(19) 0.037(2) 0.132(4) 0.006(3) -0.003(3) -0.0013(18)
C15 0.011(3) 0.050(4) 0.110(5) 0.011(4) 0.002(4) 0.010(3)
C16 0.084(5) 0.108(6) 0.060(4) -0.016(5) -0.026(4) 0.005(5)
C17 0.158(8) 0.097(6) 0.115(6) 0.057(5) -0.035(6) 0.012(6)
C18 0.157(7) 0.056(4) 0.077(5) -0.012(4) -0.018(6) -0.008(5)
O6 0.060(2) 0.0300(19) 0.052(2) 0.0108(19) -0.012(2) 0.0059(18)
N4 0.050(3) 0.080(4) 0.070(4) -0.022(3) -0.012(3) 0.030(3)
C19 0.075(5) 0.082(5) 0.058(4) -0.010(4) 0.007(4) 0.007(4)
O7 0.058(2) 0.083(3) 0.072(3) -0.011(3) -0.021(2) 0.006(2)
C20 0.038(3) 0.093(5) 0.080(5) 0.019(4) -0.022(4) 0.043(3)
C21 0.158(8) 0.226(10) 0.065(6) 0.032(7) 0.004(6) 0.096(7)
C22 0.052(4) 0.127(7) 0.162(8) 0.009(6) -0.019(5) 0.029(5)

loop_
_atom_type_symbol
_atom_type_description
_atom_type_scat_dispersion_real
_atom_type_scat_dispersion_imag
_atom_type_scat_source
C C 0.0033 0.0016 'International Tables Vol C Tables 4.2.6.8 and 6.1.1.4'
H H 0.0000 0.0000 'International Tables Vol C Tables 4.2.6.8 and 6.1.1.4'
N N 0.0061 0.0033 'International Tables Vol C Tables 4.2.6.8 and 6.1.1.4'
O O 0.0106 0.0060 'International Tables Vol C Tables 4.2.6.8 and 6.1.1.4'

loop_
_geom_angle_atom_site_label_1
_geom_angle_atom_site_label_2
_geom_angle_atom_site_label_3
_geom_angle
_geom_angle_site_symmetry_1
_geom_angle_site_symmetry_3
_geom_angle_publ_flag
C2 C1 C3 111.6(6) . . ?
C2 C1 C4 112.7(6) . . ?
C3 C1 C4 107.9(6) . . ?
C2 C1 H1 108.2 . . ?
C3 C1 H1 108.2 . . ?
C4 C1 H1 108.2 . . ?
C1 C2 H2A 109.5 . . ?
C1 C2 H2B 109.5 . . ?
H2A C2 H2B 109.5 . . ?
C1 C2 H2C 109.5 . . ?
H2A C2 H2C 109.5 . . ?
H2B C2 H2C 109.5 . . ?
C1 C3 H3A 109.5 . . ?
C1 C3 H3B 109.5 . . ?
H3A C3 H3B 109.5 . . ?
C1 C3 H3C 109.5 . . ?
H3A C3 H3C 109.5 . . ?
H3B C3 H3C 109.5 . . ?
N1 C4 C1 111.3(5) . . ?
N1 C4 H4A 109.4 . . ?
C1 C4 H4A 109.4 . . ?
N1 C4 H4B 109.4 . . ?
C1 C4 H4B 109.4 . . ?
H4A C4 H4B 108.0 . . ?
C5 N1 C4 120.7(5) . . ?
C5 N1 H1X 130.6(19) . . ?
C4 N1 H1X 105(2) . . ?
O1 C5 N1 131.7(6) . . ?
O1 C5 C6 113.1(5) . . ?
N1 C5 C6 115.2(6) . . ?
O2 C6 C7 108.2(5) . . ?
O2 C6 C5 110.7(5) . . ?
C7 C6 C5 115.0(5) . . ?
O2 C6 H6 107.6 . . ?
C7 C6 H6 107.6 . . ?
C5 C6 H6 107.6 . . ?
C9 C7 C8 111.2(5) . . ?
C9 C7 C6 111.9(5) . . ?
C8 C7 C6 111.7(5) . . ?
C9 C7 H7 107.3 . . ?
C8 C7 H7 107.3 . . ?
C6 C7 H7 107.3 . . ?
C7 C8 H8A 109.5 . . ?
C7 C8 H8B 109.5 . . ?
H8A C8 H8B 109.5 . . ?
C7 C8 H8C 109.5 . . ?
H8A C8 H8C 109.5 . . ?
H8B C8 H8C 109.5 . . ?
C7 C9 H9A 109.5 . . ?
C7 C9 H9B 109.5 . . ?
H9A C9 H9B 109.5 . . ?
C7 C9 H9C 109.5 . . ?
H9A C9 H9C 109.5 . . ?
H9B C9 H9C 109.5 . . ?
N2 O2 C6 113.8(4) . . ?
O2 N2 C10 119.3(5) . . ?
O2 N2 H2X 114(3) . . ?
C10 N2 H2X 120(3) . . ?
O3 C10 N2 117.3(5) . . ?
O3 C10 C11 128.3(6) . . ?
N2 C10 C11 113.5(5) . . ?
O4 C11 C10 119.9(5) . . ?
O4 C11 C12 115.7(5) . . ?
C10 C11 C12 118.0(5) . . ?
O4 C11 C13 117.4(5) . . ?
C10 C11 C13 113.6(5) . . ?
C12 C11 C13 56.6(5) . . ?
C13 C12 C11 63.2(5) . . ?
C13 C12 H12A 117.4 . . ?
C11 C12 H12A 117.4 . . ?
C13 C12 H12B 117.4 . . ?
C11 C12 H12B 117.4 . . ?
H12A C12 H12B 114.5 . . ?
C12 C13 C11 60.2(4) . . ?
C12 C13 H13A 117.7 . . ?
C11 C13 H13A 117.7 . . ?
C12 C13 H13B 117.7 . . ?
C11 C13 H13B 117.7 . . ?
H13A C13 H13B 114.9 . . ?
C11 O4 N3 112.5(4) . . ?
C14 N3 O4 119.0(4) . . ?
C14 N3 H3X 123(4) . . ?
O4 N3 H3X 118(4) . . ?
O5 C14 N3 119.3(5) . . ?
O5 C14 C15 123.4(5) . . ?
N3 C14 C15 116.7(5) . . ?
O6 C15 C14 110.2(5) . . ?
O6 C15 C16 106.7(5) . . ?
C14 C15 C16 110.7(5) . . ?
O6 C15 H15 109.7 . . ?
C14 C15 H15 109.7 . . ?
C16 C15 H15 109.7 . . ?
C17 C16 C18 114.7(6) . . ?
C17 C16 C15 113.1(6) . . ?
C18 C16 C15 106.6(6) . . ?
C17 C16 H16 107.4 . . ?
C18 C16 H16 107.4 . . ?
C15 C16 H16 107.4 . . ?
C16 C17 H17A 109.5 . . ?
C16 C17 H17B 109.5 . . ?
H17A C17 H17B 109.5 . . ?
C16 C17 H17C 109.5 . . ?
H17A C17 H17C 109.5 . . ?
H17B C17 H17C 109.5 . . ?
C16 C18 H18A 109.5 . . ?
C16 C18 H18B 109.5 . . ?
H18A C18 H18B 109.5 . . ?
C16 C18 H18C 109.5 . . ?
H18A C18 H18C 109.5 . . ?
H18B C18 H18C 109.5 . . ?
N4 O6 C15 112.5(4) . . ?
C19 N4 O6 118.0(5) . . ?
C19 N4 H4X 132(2) . . ?
O6 N4 H4X 108.5(19) . . ?
O7 C19 N4 123.0(6) . . ?
O7 C19 C20 121.4(6) . . ?
N4 C19 C20 115.6(6) . . ?
C21 C20 C19 110.7(6) . . ?
C21 C20 C22 113.3(6) . . ?
C19 C20 C22 109.1(6) . . ?
C21 C20 H20 107.8 . . ?
C19 C20 H20 107.8 . . ?
C22 C20 H20 107.8 . . ?
C20 C21 H21A 109.5 . . ?
C20 C21 H21B 109.5 . . ?
H21A C21 H21B 109.5 . . ?
C20 C21 H21C 109.5 . . ?
H21A C21 H21C 109.5 . . ?
H21B C21 H21C 109.5 . . ?
C20 C22 H22A 109.5 . . ?
C20 C22 H22B 109.5 . . ?
H22A C22 H22B 109.5 . . ?
C20 C22 H22C 109.5 . . ?
H22A C22 H22C 109.5 . . ?
H22B C22 H22C 109.5 . . ?

loop_
_geom_bond_atom_site_label_1
_geom_bond_atom_site_label_2
_geom_bond_distance
_geom_bond_site_symmetry_2
_geom_bond_publ_flag
C1 C2 1.463(10) . ?
C1 C3 1.517(9) . ?
C1 C4 1.556(10) . ?
C1 H1 0.9800 . ?
C2 H2A 0.9599 . ?
C2 H2B 0.9599 . ?
C2 H2C 0.9599 . ?
C3 H3A 0.9599 . ?
C3 H3B 0.9599 . ?
C3 H3C 0.9599 . ?
C4 N1 1.476(8) . ?
C4 H4A 0.9700 . ?
C4 H4B 0.9700 . ?
N1 C5 1.272(8) . ?
N1 H1X 0.864(14) . ?
C5 O1 1.234(8) . ?
C5 C6 1.540(9) . ?
C6 O2 1.450(7) . ?
C6 C7 1.534(9) . ?
C6 H6 0.9800 . ?
C7 C9 1.491(8) . ?
C7 C8 1.507(9) . ?
C7 H7 0.9800 . ?
C8 H8A 0.9599 . ?
C8 H8B 0.9599 . ?
C8 H8C 0.9599 . ?
C9 H9A 0.9599 . ?
C9 H9B 0.9599 . ?
C9 H9C 0.9599 . ?
O2 N2 1.366(6) . ?
N2 C10 1.407(8) . ?
N2 H2X 0.862(12) . ?
C10 O3 1.238(7) . ?
C10 C11 1.433(9) . ?
C11 O4 1.406(7) . ?
C11 C12 1.506(10) . ?
C11 C13 1.549(8) . ?
C12 C13 1.449(10) . ?
C12 H12A 0.9700 . ?
C12 H12B 0.9700 . ?
C13 H13A 0.9700 . ?
C13 H13B 0.9700 . ?
O4 N3 1.411(6) . ?
N3 C14 1.345(7) . ?
N3 H3X 0.864(11) . ?
C14 O5 1.236(6) . ?
C14 C15 1.496(8) . ?
C15 O6 1.439(6) . ?
C15 C16 1.564(9) . ?
C15 H15 0.9800 . ?
C16 C17 1.507(10) . ?
C16 C18 1.551(10) . ?
C16 H16 0.9800 . ?
C17 H17A 0.9599 . ?
C17 H17B 0.9599 . ?
C17 H17C 0.9599 . ?
C18 H18A 0.9599 . ?
C18 H18B 0.9599 . ?
C18 H18C 0.9599 . ?
O6 N4 1.400(6) . ?
N4 C19 1.311(8) . ?
N4 H4X 0.864(13) . ?
C19 O7 1.238(8) . ?
C19 C20 1.519(9) . ?
C20 C21 1.458(10) . ?
C20 C22 1.521(9) . ?
C20 H20 0.9800 . ?
C21 H21A 0.9599 . ?
C21 H21B 0.9599 . ?
C21 H21C 0.9599 . ?
C22 H22A 0.9599 . ?
C22 H22B 0.9599 . ?
C22 H22C 0.9599 . ?

loop_
_geom_hbond_atom_site_label_D
_geom_hbond_atom_site_label_H
_geom_hbond_atom_site_label_A
_geom_hbond_distance_DH
_geom_hbond_distance_HA
_geom_hbond_distance_DA
_geom_hbond_angle_DHA
_geom_hbond_site_symmetry_A
C4 H4B O1 0.97 2.48 2.868(8) 103.8 .
N1 H1X O3 0.864(14) 2.76(2) 3.161(7) 109.9(18) .
C8 H8B O1 0.96 2.90 3.377(8) 111.7 .
C9 H9C O5 0.96 2.91 3.455(7) 117.2 .
N2 H2X O4 0.862(12) 2.38(5) 2.710(6) 104(3) .
N2 H2X N3 0.862(12) 2.70(5) 3.214(7) 120(4) .
N2 H2X O5 0.862(12) 1.952(14) 2.805(6) 170(5) .
N3 H3X O6 0.864(11) 2.24(5) 2.601(6) 105(4) .
N3 H3X N4 0.864(11) 3.01(5) 3.422(6) 111(4) .
N3 H3X O7 0.864(11) 2.27(4) 2.867(6) 127(4) .
C9 H9A O6 0.96 2.44 3.364(7) 160.9 1_455
C12 H12A O4 0.97 2.99 3.517(8) 115.7 5_755
C13 H13B O1 0.97 2.81 3.646(8) 144.9 1_655
C15 H15 O3 0.98 2.61 3.513(7) 152.9 1_545
N4 H4X O1 0.864(13) 2.00(2) 2.804(7) 155(4) 1_645
C21 H21C O4 0.96 2.95 3.848(10) 155.8 5_745

loop_
_geom_torsion_atom_site_label_1
_geom_torsion_atom_site_label_2
_geom_torsion_atom_site_label_3
_geom_torsion_atom_site_label_4
_geom_torsion
_geom_torsion_site_symmetry_1
_geom_torsion_site_symmetry_2
_geom_torsion_site_symmetry_3
_geom_torsion_site_symmetry_4
_geom_torsion_publ_flag
C2 C1 C4 N1 58.6(8) . . . . ?
C3 C1 C4 N1 -177.7(6) . . . . ?
C1 C4 N1 C5 -122.6(6) . . . . ?
C4 N1 C5 O1 0.3(11) . . . . ?
C4 N1 C5 C6 176.7(5) . . . . ?
O1 C5 C6 O2 174.5(5) . . . . ?
N1 C5 C6 O2 -2.6(7) . . . . ?
O1 C5 C6 C7 51.6(7) . . . . ?
N1 C5 C6 C7 -125.5(6) . . . . ?
O2 C6 C7 C9 57.7(7) . . . . ?
C5 C6 C7 C9 -178.0(5) . . . . ?
O2 C6 C7 C8 -67.6(6) . . . . ?
C5 C6 C7 C8 56.6(7) . . . . ?
C7 C6 O2 N2 -111.9(5) . . . . ?
C5 C6 O2 N2 121.3(5) . . . . ?
C6 O2 N2 C10 -113.6(6) . . . . ?
O2 N2 C10 O3 14.2(8) . . . . ?
O2 N2 C10 C11 -175.4(5) . . . . ?
O3 C10 C11 O4 -178.2(6) . . . . ?
N2 C10 C11 O4 12.7(8) . . . . ?
O3 C10 C11 C12 31.3(10) . . . . ?
N2 C10 C11 C12 -137.8(6) . . . . ?
O3 C10 C11 C13 -32.1(9) . . . . ?
N2 C10 C11 C13 158.8(5) . . . . ?
O4 C11 C12 C13 107.2(6) . . . . ?
C10 C11 C12 C13 -101.1(7) . . . . ?
O4 C11 C13 C12 -104.0(6) . . . . ?
C10 C11 C13 C12 109.0(6) . . . . ?
C10 C11 O4 N3 79.3(6) . . . . ?
C12 C11 O4 N3 -129.6(5) . . . . ?
C13 C11 O4 N3 -65.6(7) . . . . ?
C11 O4 N3 C14 -121.5(5) . . . . ?
O4 N3 C14 O5 19.4(8) . . . . ?
O4 N3 C14 C15 -169.2(5) . . . . ?
O5 C14 C15 O6 170.0(5) . . . . ?
N3 C14 C15 O6 -1.0(8) . . . . ?
O5 C14 C15 C16 52.2(8) . . . . ?
N3 C14 C15 C16 -118.9(6) . . . . ?
O6 C15 C16 C17 -57.6(7) . . . . ?
C14 C15 C16 C17 62.4(7) . . . . ?
O6 C15 C16 C18 69.4(6) . . . . ?
C14 C15 C16 C18 -170.7(5) . . . . ?
C14 C15 O6 N4 108.2(5) . . . . ?
C16 C15 O6 N4 -131.6(5) . . . . ?
C15 O6 N4 C19 -114.8(6) . . . . ?
O6 N4 C19 O7 14.4(9) . . . . ?
O6 N4 C19 C20 -166.3(5) . . . . ?
O7 C19 C20 C21 44.5(9) . . . . ?
N4 C19 C20 C21 -134.8(7) . . . . ?
O7 C19 C20 C22 -80.9(8) . . . . ?
N4 C19 C20 C22 99.8(7) . . . . ?

loop_
_cod_related_entry_id
_cod_related_entry_database
_cod_related_entry_code
1 ChemSpider 30659239
